data_7041072
loop_
_publ_author_name
'Xia, Tifeng'
'Song, Tao'
'Cui, Yuanjing'
'Yang, Yu'
'Qian, Guodong'

_publ_section_title
;
 A dye encapsulated terbium-based metal-organic framework for ratiometric
 temperature sensing.
;
_journal_issue 46
_journal_name_full 'Dalton transactions (Cambridge, England : 2003)'
_journal_page_first 18689
_journal_page_last 18695
_journal_paper_doi 10.1039/c6dt03674k
_journal_volume 45
_journal_year 2016
_chemical_formula_moiety 'C48 H24 Dy2 N12 O12, 3(O)'
_chemical_formula_sum 'C48 H24 Dy2 N12 O15'
_chemical_formula_weight 1333.79
_space_group_crystal_system monoclinic
_space_group_IT_number 14
_space_group_name_Hall '-P 2ybc'
_space_group_name_H-M_alt 'P 1 21/c 1'
_symmetry_space_group_name_Hall '-P 2ybc'
_symmetry_space_group_name_H-M 'P 1 21/c 1'
_atom_sites_solution_hydrogens geom
_audit_creation_date 2016-10-25
_audit_creation_method
;
Olex2 1.2-beta
(compiled 2016.09.09 svn.r3337 for OlexSys, GUI svn.r5227)
;
_audit_update_record
;
2016-10-28 deposited with the CCDC.
2016-10-31 downloaded from the CCDC.
;
_cell_angle_alpha 90
_cell_angle_beta 103.380(7)
_cell_angle_gamma 90
_cell_formula_units_Z 4
_cell_length_a 29.162(4)
_cell_length_b 21.924(2)
_cell_length_c 14.955(2)
_cell_measurement_reflns_used 9553
_cell_measurement_temperature 296.15
_cell_measurement_theta_max 25.38
_cell_measurement_theta_min 2.33
_cell_volume 9302(2)
_computing_molecular_graphics 'Olex2 (Dolomanov et al., 2009)'
_computing_publication_material 'Olex2 (Dolomanov et al., 2009)'
_computing_structure_refinement 'ShelXL (Sheldrick, 2015)'
_diffrn_ambient_temperature 296.15
_diffrn_measured_fraction_theta_full 0.982
_diffrn_measured_fraction_theta_max 0.982
_diffrn_measurement_device_type 'CCD area detector'
_diffrn_measurement_method 'phi and omega scans'
_diffrn_radiation_monochromator graphite
_diffrn_radiation_type MoK\a
_diffrn_radiation_wavelength 0.71073
_diffrn_reflns_av_R_equivalents 0.0720
_diffrn_reflns_av_unetI/netI 0.0420
_diffrn_reflns_Laue_measured_fraction_full 0.982
_diffrn_reflns_Laue_measured_fraction_max 0.982
_diffrn_reflns_limit_h_max 34
_diffrn_reflns_limit_h_min -34
_diffrn_reflns_limit_k_max 22
_diffrn_reflns_limit_k_min -25
_diffrn_reflns_limit_l_max 17
_diffrn_reflns_limit_l_min -17
_diffrn_reflns_number 96312
_diffrn_reflns_point_group_measured_fraction_full 0.982
_diffrn_reflns_point_group_measured_fraction_max 0.982
_diffrn_reflns_theta_full 25.035
_diffrn_reflns_theta_max 25.035
_diffrn_reflns_theta_min 1.680
_exptl_absorpt_coefficient_mu 1.638
_exptl_absorpt_correction_T_max 0.0046
_exptl_absorpt_correction_T_min 0.0002
_exptl_absorpt_correction_type multi-scan
_exptl_absorpt_process_details
;
SADABS-2014/5 (Bruker,2014/5) was used for absorption correction.
wR2(int) was 0.1147 before and 0.0856 after correction.
The Ratio of minimum to maximum transmission is 0.0435.
The \l/2 correction factor is 0.00150.
;
_exptl_crystal_colour colourless
_exptl_crystal_colour_primary colourless
_exptl_crystal_density_diffrn 0.952
_exptl_crystal_description block
_exptl_crystal_F_000 2592
_exptl_crystal_size_max 0.45
_exptl_crystal_size_mid 0.15
_exptl_crystal_size_min 0.12
_refine_diff_density_max 8.324
_refine_diff_density_min -4.497
_refine_diff_density_rms 0.269
_refine_ls_extinction_method none
_refine_ls_goodness_of_fit_ref 0.986
_refine_ls_hydrogen_treatment constr
_refine_ls_matrix_type full
_refine_ls_number_parameters 694
_refine_ls_number_reflns 16156
_refine_ls_number_restraints 573
_refine_ls_restrained_S_all 0.973
_refine_ls_R_factor_all 0.1335
_refine_ls_R_factor_gt 0.1216
_refine_ls_shift/su_max 0.009
_refine_ls_shift/su_mean 0.000
_refine_ls_structure_factor_coef Fsqd
_refine_ls_weighting_details 'w=1/[\s^2^(Fo^2^)+(0.3500P)^2^] where P=(Fo^2^+2Fc^2^)/3'
_refine_ls_weighting_scheme calc
_refine_ls_wR_factor_gt 0.3292
_refine_ls_wR_factor_ref 0.3669
_reflns_Friedel_coverage 0.000
_reflns_number_gt 13589
_reflns_number_total 16156
_reflns_threshold_expression 'I > 2\s(I)'
_cod_data_source_file c6dt03674k2.cif
_cod_data_source_block DyTATAB
_cod_depositor_comments 'Adding full bibliography for 7041072.cif.'
_cod_database_code 7041072
_shelx_space_group_comment
;
The symmetry employed for this shelxl refinement is uniquely defined
by the following loop, which should always be used as a source of
symmetry information in preference to the above space-group names.
They are only intended as comments.
;
_shelx_estimated_absorpt_t_max 0.828
_shelx_estimated_absorpt_t_min 0.527
_olex2_refinement_description
;
1. Fixed Uiso
 At 1.2 times of:
  All C(H) groups
2. Rigid body (RIGU) restrains
 All non-hydrogen atoms
 with sigma for 1-2 distances of 0.004 and sigma for 1-3 distances of 0.004
3.a Aromatic/amide H refined with riding coordinates:
 C3(H3), C4(H4), C6(H6), C7(H7), C12(H12), C13(H13), C15(H15), C16(H16),
 C19(H19), C20(H20), C22(H22), C23(H23), C27(H27), C28(H28), C30(H30), C31(H31),
  C36(H36), C37(H37), C39(H39), C40(H40), C42(H42), C43(H43), C45(H45), C46(H46)
;
_shelx_shelxl_version_number 2014/7
_olex2_submission_special_instructions 'No special instructions were received'

loop_
_space_group_symop_operation_xyz
'x, y, z'
'-x, y+1/2, -z+1/2'
'-x, -y, -z'
'x, -y-1/2, z-1/2'

loop_
_atom_site_label
_atom_site_type_symbol
_atom_site_fract_x
_atom_site_fract_y
_atom_site_fract_z
_atom_site_U_iso_or_equiv
_atom_site_adp_type
_atom_site_occupancy
_atom_site_site_symmetry_order
_atom_site_calc_flag
_atom_site_refinement_flags_posn
_atom_site_refinement_flags_adp
Dy1 Dy 0.23540(2) 0.75204(2) 0.32745(3) 0.05569(11) Uani 1 1 d . U
Dy2 Dy 0.73402(2) 0.26331(2) 0.90554(3) 0.05421(11) Uani 1 1 d . U
O1 O -0.1978(2) 1.2667(3) -0.1583(5) 0.0776(19) Uani 1 1 d . U
O2 O -0.1580(2) 1.2294(4) -0.2496(5) 0.0776(19) Uani 1 1 d . U
O3 O 0.2018(3) 0.8268(3) -0.1159(4) 0.0818(18) Uani 1 1 d . U
O4 O 0.2342(2) 0.8237(3) 0.0314(4) 0.0753(16) Uani 1 1 d . U
O5 O 0.2104(2) 0.8040(3) 0.4502(4) 0.0670(14) Uani 1 1 d . U
O6 O 0.2422(3) 0.8661(4) 0.5580(6) 0.092(2) Uani 1 1 d . U
O7 O 0.3011(2) 0.7666(3) 0.4492(5) 0.0651(15) Uani 1 1 d . U
O8 O 0.3389(2) 0.7216(4) 0.5768(5) 0.0870(18) Uani 1 1 d . U
O9 O 0.7239(3) 0.3239(4) 0.7132(6) 0.095(2) Uani 1 1 d . U
O10 O 0.6782(2) 0.3266(3) 0.8141(5) 0.0790(17) Uani 1 1 d . U
O11 O 0.71520(17) 0.1997(3) 0.7736(4) 0.0601(13) Uani 1 1 d . U
O12 O 0.7558(2) 0.1426(3) 0.7002(5) 0.0805(17) Uani 1 1 d . U
N1 N -0.0161(3) 1.1655(5) 0.1354(6) 0.095(2) Uani 1 1 d . U
N2 N 0.0740(3) 1.0287(5) 0.0148(5) 0.087(2) Uani 1 1 d . U
N3 N 0.0936(4) 1.0507(5) 0.3338(6) 0.114(3) Uani 1 1 d . U
N4 N 0.0397(3) 1.1089(5) 0.2334(6) 0.097(2) Uani 1 1 d . U
N5 N 0.0852(3) 1.0354(5) 0.1753(6) 0.084(2) Uani 1 1 d . U
N6 N 0.0281(3) 1.0943(5) 0.0706(6) 0.088(2) Uani 1 1 d . U
N7 N 0.4922(3) 0.6726(5) 0.3432(6) 0.091(2) Uani 1 1 d . U
N8 N 0.5485(3) 0.6148(5) 0.3016(6) 0.101(2) Uani 1 1 d . U
N9 N 0.6068(3) 0.5560(5) 0.2640(6) 0.107(2) Uani 1 1 d . U
N10 N 0.5900(3) 0.5409(4) 0.4101(6) 0.096(2) Uani 1 1 d . U
N11 N 0.5313(3) 0.5998(5) 0.4490(6) 0.092(2) Uani 1 1 d . U
N12 N 0.5697(4) 0.5291(5) 0.5501(6) 0.105(2) Uani 1 1 d . U
C1 C -0.1609(3) 1.2432(4) -0.1700(6) 0.0571(17) Uani 1 1 d . U
C2 C -0.1209(3) 1.2248(5) -0.0894(6) 0.0633(19) Uani 1 1 d . U
C3 C -0.0858(3) 1.1843(5) -0.1047(7) 0.075(2) Uani 1 1 d . U
H3 H -0.0871 1.1702 -0.1638 0.090 Uiso 1 1 calc R .
C4 C -0.0511(3) 1.1658(6) -0.0357(7) 0.084(3) Uani 1 1 d . U
H4 H -0.0277 1.1404 -0.0478 0.101 Uiso 1 1 calc R .
C5 C -0.0490(3) 1.1840(5) 0.0540(7) 0.072(2) Uani 1 1 d . U
C6 C -0.0821(3) 1.2258(5) 0.0709(7) 0.077(2) Uani 1 1 d . U
H6 H -0.0796 1.2412 0.1298 0.092 Uiso 1 1 calc R .
C7 C -0.1194(3) 1.2447(5) -0.0021(7) 0.069(2) Uani 1 1 d . U
H7 H -0.1428 1.2705 0.0091 0.083 Uiso 1 1 calc R .
C8 C 0.0178(3) 1.1205(5) 0.1438(7) 0.080(2) Uani 1 1 d . U
C9 C 0.0698(4) 1.0630(6) 0.2440(7) 0.093(3) Uani 1 1 d . U
C10 C 0.0620(3) 1.0521(5) 0.0936(7) 0.077(2) Uani 1 1 d . U
C11 C 0.1067(4) 0.9846(6) 0.0111(7) 0.091(2) Uani 1 1 d . U
C12 C 0.1440(4) 0.9630(6) 0.0814(7) 0.091(3) Uani 1 1 d . U
H12 H 0.1485 0.9793 0.1401 0.110 Uiso 1 1 calc R .
C13 C 0.1732(3) 0.9195(5) 0.0651(7) 0.079(2) Uani 1 1 d . U
H13 H 0.1957 0.9044 0.1146 0.094 Uiso 1 1 calc R .
C14 C 0.1718(3) 0.8953(4) -0.0226(6) 0.0690(19) Uani 1 1 d . U
C15 C 0.1380(4) 0.9175(6) -0.0916(8) 0.100(3) Uani 1 1 d . U
H15 H 0.1360 0.9025 -0.1505 0.120 Uiso 1 1 calc R .
C16 C 0.1063(4) 0.9612(6) -0.0794(7) 0.099(3) Uani 1 1 d . U
H16 H 0.0843 0.9759 -0.1301 0.119 Uiso 1 1 calc R .
C17 C 0.2056(3) 0.8477(5) -0.0329(6) 0.0678(19) Uani 1 1 d . U
C18 C 0.1251(4) 1.0054(6) 0.3597(7) 0.093(3) Uani 1 1 d . U
C19 C 0.1576(5) 1.0111(7) 0.4456(8) 0.111(3) Uani 1 1 d . U
H19 H 0.1586 1.0471 0.4788 0.134 Uiso 1 1 calc R .
C20 C 0.1874(5) 0.9649(6) 0.4803(9) 0.109(4) Uani 1 1 d . U
H20 H 0.2111 0.9717 0.5328 0.131 Uiso 1 1 calc R .
C21 C 0.1833(3) 0.9063(5) 0.4383(7) 0.076(2) Uani 1 1 d . U
C22 C 0.1507(3) 0.8986(5) 0.3568(7) 0.078(2) Uani 1 1 d . U
H22 H 0.1488 0.8617 0.3254 0.094 Uiso 1 1 calc R .
C23 C 0.1205(4) 0.9464(6) 0.3214(7) 0.091(3) Uani 1 1 d . U
H23 H 0.0962 0.9391 0.2701 0.109 Uiso 1 1 calc R .
C24 C 0.2137(3) 0.8557(5) 0.4850(6) 0.0666(18) Uani 1 1 d . U
C25 C 0.3369(3) 0.7390(3) 0.4985(6) 0.0518(15) Uani 1 1 d . U
C26 C 0.3807(3) 0.7265(5) 0.4613(6) 0.0643(19) Uani 1 1 d . U
C27 C 0.4136(3) 0.6888(6) 0.5098(7) 0.083(2) Uani 1 1 d . U
H27 H 0.4114 0.6759 0.5678 0.099 Uiso 1 1 calc R .
C28 C 0.4527(4) 0.6680(6) 0.4723(7) 0.092(3) Uani 1 1 d . U
H28 H 0.4745 0.6399 0.5034 0.111 Uiso 1 1 calc R .
C29 C 0.4559(4) 0.6920(5) 0.3882(7) 0.082(2) Uani 1 1 d . U
C30 C 0.4217(3) 0.7297(5) 0.3409(7) 0.073(2) Uani 1 1 d . U
H30 H 0.4238 0.7426 0.2827 0.087 Uiso 1 1 calc R .
C31 C 0.3841(4) 0.7498(5) 0.3748(7) 0.068(2) Uani 1 1 d . U
H31 H 0.3622 0.7774 0.3424 0.082 Uiso 1 1 calc R .
C32 C 0.5233(4) 0.6269(6) 0.3672(7) 0.083(2) Uani 1 1 d . U
C33 C 0.5625(4) 0.5567(6) 0.4676(7) 0.086(2) Uani 1 1 d . U
C34 C 0.5809(4) 0.5700(6) 0.3302(8) 0.096(2) Uani 1 1 d . U
C35 C 0.6356(4) 0.5067(6) 0.2669(8) 0.091(2) Uani 1 1 d . U
C36 C 0.6301(4) 0.4501(6) 0.3044(7) 0.090(2) Uani 1 1 d . U
H36 H 0.6052 0.4452 0.3329 0.108 Uiso 1 1 calc R .
C37 C 0.6588(4) 0.4006(6) 0.3024(8) 0.088(2) Uani 1 1 d . U
H37 H 0.6543 0.3643 0.3316 0.105 Uiso 1 1 calc R .
C38 C 0.6947(3) 0.4060(5) 0.2555(7) 0.072(2) Uani 1 1 d . U
C39 C 0.7001(4) 0.4624(5) 0.2140(8) 0.095(3) Uani 1 1 d . U
H39 H 0.7232 0.4665 0.1809 0.114 Uiso 1 1 calc R .
C40 C 0.6722(4) 0.5107(6) 0.2211(8) 0.100(3) Uani 1 1 d . U
H40 H 0.6776 0.5476 0.1947 0.120 Uiso 1 1 calc R .
C41 C 0.6007(4) 0.4868(6) 0.5937(8) 0.094(3) Uani 1 1 d . U
C42 C 0.6393(4) 0.4646(6) 0.5646(8) 0.092(3) Uani 1 1 d . U
H42 H 0.6465 0.4804 0.5118 0.111 Uiso 1 1 calc R .
C43 C 0.6670(4) 0.4196(6) 0.6131(8) 0.091(3) Uani 1 1 d . U
H43 H 0.6919 0.4042 0.5909 0.109 Uiso 1 1 calc R .
C44 C 0.6589(4) 0.3968(5) 0.6937(7) 0.075(2) Uani 1 1 d . U
C45 C 0.6215(4) 0.4192(6) 0.7224(8) 0.096(3) Uani 1 1 d . U
H45 H 0.6154 0.4041 0.7765 0.115 Uiso 1 1 calc R .
C46 C 0.5929(4) 0.4624(6) 0.6760(8) 0.098(3) Uani 1 1 d . U
H46 H 0.5676 0.4763 0.6986 0.117 Uiso 1 1 calc R .
C47 C 0.6872(4) 0.3435(5) 0.7417(8) 0.081(2) Uani 1 1 d . U
C48 C 0.7220(3) 0.1488(4) 0.7411(6) 0.070(2) Uani 1 1 d . U
O2W O 0.0184(5) 1.0698(8) -0.1796(11) 0.192(6) Uani 1 1 d . U
O1W O 0.0868(8) 1.1270(12) 0.4900(15) 0.293(10) Uani 1 1 d . U
O3W O 0.5071(5) 0.5742(9) 0.6783(12) 0.224(7) Uani 1 1 d . U

loop_
_atom_site_aniso_label
_atom_site_aniso_U_11
_atom_site_aniso_U_22
_atom_site_aniso_U_33
_atom_site_aniso_U_23
_atom_site_aniso_U_13
_atom_site_aniso_U_12
Dy1 0.0506(2) 0.0623(2) 0.0520(2) 0.00395(15) 0.00743(16) -0.00068(15)
Dy2 0.05026(19) 0.0574(2) 0.0520(2) -0.00152(15) 0.00581(16) 0.00011(14)
O1 0.041(2) 0.091(4) 0.102(4) 0.000(3) 0.019(2) -0.014(2)
O2 0.061(3) 0.100(5) 0.064(3) 0.004(3) -0.001(2) 0.001(3)
O3 0.113(4) 0.065(4) 0.070(3) -0.007(3) 0.027(3) 0.003(3)
O4 0.076(3) 0.074(4) 0.077(3) 0.002(3) 0.022(2) 0.019(3)
O5 0.067(3) 0.073(3) 0.060(3) -0.009(2) 0.013(2) 0.001(2)
O6 0.094(4) 0.072(4) 0.093(4) -0.008(3) -0.013(3) 0.002(4)
O7 0.060(3) 0.060(3) 0.072(3) 0.010(3) 0.009(2) 0.001(2)
O8 0.092(4) 0.100(4) 0.075(3) 0.031(3) 0.033(2) 0.052(3)
O9 0.084(3) 0.069(4) 0.123(5) -0.008(4) 0.005(3) 0.004(3)
O10 0.085(4) 0.060(3) 0.080(3) -0.001(3) -0.005(3) 0.010(3)
O11 0.042(2) 0.056(3) 0.077(3) 0.006(2) 0.001(2) -0.001(2)
O12 0.093(3) 0.066(4) 0.092(3) 0.012(3) 0.039(2) 0.017(3)
N1 0.097(4) 0.114(5) 0.066(4) -0.004(3) 0.004(3) 0.056(4)
N2 0.092(4) 0.099(5) 0.065(3) -0.007(3) 0.007(3) 0.049(3)
N3 0.150(6) 0.105(5) 0.066(4) -0.020(3) -0.018(4) 0.063(4)
N4 0.104(4) 0.112(5) 0.069(4) 0.002(3) 0.009(3) 0.050(4)
N5 0.084(4) 0.092(5) 0.067(3) -0.011(3) -0.002(3) 0.031(4)
N6 0.080(4) 0.102(5) 0.076(4) -0.009(3) 0.003(3) 0.043(3)
N7 0.089(3) 0.106(5) 0.082(4) 0.028(3) 0.031(3) 0.040(3)
N8 0.118(4) 0.099(5) 0.102(4) 0.032(3) 0.059(3) 0.046(3)
N9 0.134(4) 0.098(5) 0.108(4) 0.028(3) 0.070(3) 0.050(4)
N10 0.122(4) 0.081(5) 0.103(3) 0.026(3) 0.063(3) 0.045(3)
N11 0.102(4) 0.101(5) 0.081(4) 0.020(3) 0.035(3) 0.040(3)
N12 0.120(5) 0.119(5) 0.083(4) 0.030(3) 0.040(3) 0.056(4)
C1 0.048(3) 0.059(4) 0.060(3) 0.009(3) 0.004(2) -0.012(3)
C2 0.047(3) 0.074(4) 0.068(3) 0.001(3) 0.012(2) 0.002(3)
C3 0.065(3) 0.088(5) 0.070(4) -0.009(3) 0.012(3) 0.019(3)
C4 0.072(4) 0.097(6) 0.082(4) -0.011(3) 0.013(3) 0.028(4)
C5 0.060(3) 0.077(5) 0.073(3) -0.001(3) 0.002(3) 0.025(3)
C6 0.073(4) 0.088(5) 0.059(4) -0.008(3) -0.005(3) 0.032(4)
C7 0.048(4) 0.085(5) 0.067(4) -0.001(3) -0.001(3) 0.031(3)
C8 0.074(4) 0.089(5) 0.068(3) -0.005(3) 0.000(3) 0.039(3)
C9 0.099(5) 0.105(5) 0.063(3) -0.008(3) -0.004(3) 0.046(4)
C10 0.073(4) 0.083(5) 0.070(3) -0.010(3) 0.004(3) 0.029(3)
C11 0.098(4) 0.104(5) 0.066(4) -0.008(3) 0.010(3) 0.055(4)
C12 0.100(4) 0.108(5) 0.062(4) -0.010(4) 0.009(3) 0.050(4)
C13 0.081(4) 0.081(5) 0.072(4) -0.009(3) 0.015(3) 0.025(4)
C14 0.082(4) 0.059(4) 0.066(3) -0.002(3) 0.018(3) 0.012(3)
C15 0.113(5) 0.113(6) 0.069(4) -0.012(4) 0.012(3) 0.051(4)
C16 0.106(5) 0.115(6) 0.069(4) -0.013(4) 0.007(3) 0.052(4)
C17 0.067(4) 0.065(4) 0.074(3) -0.004(3) 0.020(3) 0.007(3)
C18 0.109(5) 0.092(4) 0.067(4) -0.001(3) -0.002(4) 0.038(4)
C19 0.142(7) 0.096(5) 0.076(5) -0.010(4) -0.017(5) 0.044(5)
C20 0.124(7) 0.081(4) 0.097(6) -0.014(4) -0.027(5) 0.023(4)
C21 0.070(4) 0.076(4) 0.078(4) -0.007(3) 0.006(3) 0.012(3)
C22 0.072(4) 0.081(5) 0.076(4) -0.005(3) 0.004(3) 0.011(4)
C23 0.103(6) 0.095(4) 0.069(5) -0.006(4) 0.008(4) 0.029(4)
C24 0.058(3) 0.076(4) 0.067(3) -0.007(3) 0.015(3) 0.005(3)
C25 0.055(3) 0.030(3) 0.068(3) 0.005(2) 0.010(2) 0.001(2)
C26 0.059(3) 0.069(4) 0.062(3) 0.006(3) 0.008(2) 0.008(3)
C27 0.075(4) 0.099(6) 0.075(4) 0.021(4) 0.020(3) 0.025(4)
C28 0.094(4) 0.104(6) 0.086(4) 0.032(4) 0.035(3) 0.037(4)
C29 0.084(4) 0.082(5) 0.086(4) 0.021(3) 0.031(3) 0.023(3)
C30 0.074(4) 0.072(5) 0.075(4) 0.014(3) 0.024(3) 0.012(3)
C31 0.065(4) 0.075(5) 0.065(4) 0.014(3) 0.015(3) 0.022(3)
C32 0.086(4) 0.093(5) 0.073(4) 0.013(3) 0.026(3) 0.032(3)
C33 0.093(4) 0.090(5) 0.080(3) 0.017(3) 0.034(3) 0.031(4)
C34 0.112(4) 0.092(5) 0.102(4) 0.028(3) 0.059(3) 0.039(4)
C35 0.105(4) 0.086(4) 0.090(5) 0.012(3) 0.041(3) 0.027(3)
C36 0.103(5) 0.088(4) 0.089(5) 0.014(4) 0.043(4) 0.030(3)
C37 0.088(4) 0.079(5) 0.102(5) 0.008(4) 0.034(3) 0.010(4)
C38 0.075(4) 0.067(4) 0.076(4) 0.004(3) 0.021(3) 0.008(3)
C39 0.108(5) 0.073(4) 0.119(6) 0.013(4) 0.058(4) 0.016(4)
C40 0.123(4) 0.073(5) 0.122(6) 0.018(4) 0.064(4) 0.026(4)
C41 0.098(4) 0.096(5) 0.086(4) 0.015(4) 0.021(3) 0.029(4)
C42 0.090(4) 0.097(6) 0.090(5) 0.011(4) 0.019(3) 0.028(4)
C43 0.087(5) 0.090(5) 0.096(4) 0.014(4) 0.020(3) 0.024(4)
C44 0.079(4) 0.061(4) 0.078(4) -0.010(3) 0.001(3) 0.003(3)
C45 0.101(4) 0.095(6) 0.090(5) 0.013(4) 0.020(3) 0.030(4)
C46 0.108(5) 0.102(6) 0.084(4) 0.018(4) 0.023(4) 0.037(4)
C47 0.078(4) 0.068(4) 0.087(4) -0.003(3) -0.001(3) 0.003(3)
C48 0.081(4) 0.057(4) 0.075(4) 0.014(3) 0.023(3) 0.010(3)
O2W 0.188(11) 0.203(15) 0.187(12) -0.008(11) 0.047(9) 0.069(11)
O1W 0.33(2) 0.29(2) 0.274(18) -0.109(15) 0.084(15) 0.100(17)
O3W 0.187(10) 0.261(17) 0.245(14) 0.109(12) 0.093(9) 0.117(10)

loop_
_atom_type_symbol
_atom_type_description
_atom_type_scat_dispersion_real
_atom_type_scat_dispersion_imag
_atom_type_scat_source
C C 0.0033 0.0016 'International Tables Vol C Tables 4.2.6.8 and 6.1.1.4'
H H 0.0000 0.0000 'International Tables Vol C Tables 4.2.6.8 and 6.1.1.4'
Dy Dy -0.1892 4.4098 'International Tables Vol C Tables 4.2.6.8 and 6.1.1.4'
N N 0.0061 0.0033 'International Tables Vol C Tables 4.2.6.8 and 6.1.1.4'
O O 0.0106 0.0060 'International Tables Vol C Tables 4.2.6.8 and 6.1.1.4'

loop_
_geom_angle_atom_site_label_1
_geom_angle_atom_site_label_2
_geom_angle_atom_site_label_3
_geom_angle
_geom_angle_site_symmetry_1
_geom_angle_site_symmetry_3
Dy2 Dy1 Dy2 153.910(16) 3_666 2_656
O1 Dy1 Dy2 38.24(14) 3_575 3_666
O1 Dy1 Dy2 166.63(14) 3_575 2_656
O1 Dy1 O11 69.53(19) 3_575 3_666
O1 Dy1 C1 26.2(2) 3_575 3_575
O1 Dy1 C48 83.6(2) 3_575 3_666
O2 Dy1 Dy2 87.90(19) 3_575 3_666
O2 Dy1 Dy2 117.90(19) 3_575 2_656
O2 Dy1 O1 52.1(2) 3_575 3_575
O2 Dy1 O5 82.5(2) 3_575 .
O2 Dy1 O7 153.0(3) 3_575 .
O2 Dy1 O11 104.3(2) 3_575 3_666
O2 Dy1 O12 82.8(3) 3_575 3_666
O2 Dy1 C1 26.0(3) 3_575 3_575
O2 Dy1 C48 98.2(3) 3_575 3_666
O3 Dy1 Dy2 119.48(18) 4_576 3_666
O3 Dy1 Dy2 71.24(17) 4_576 2_656
O3 Dy1 O1 97.2(2) 4_576 3_575
O3 Dy1 O2 82.3(3) 4_576 3_575
O3 Dy1 O5 80.9(2) 4_576 .
O3 Dy1 O7 99.3(2) 4_576 .
O3 Dy1 O11 154.1(2) 4_576 3_666
O3 Dy1 O12 152.8(2) 4_576 3_666
O3 Dy1 C1 91.4(2) 4_576 3_575
O3 Dy1 C48 179.2(3) 4_576 3_666
O5 Dy1 Dy2 156.15(16) . 3_666
O5 Dy1 Dy2 39.39(14) . 2_656
O5 Dy1 O1 134.1(2) . 3_575
O5 Dy1 O11 124.6(2) . 3_666
O5 Dy1 C1 108.0(2) . 3_575
O5 Dy1 C48 98.6(3) . 3_666
O7 Dy1 Dy2 40.62(17) . 2_656
O7 Dy1 Dy2 113.68(17) . 3_666
O7 Dy1 O1 151.9(2) . 3_575
O7 Dy1 O5 71.3(2) . .
O7 Dy1 O11 86.1(2) . 3_666
O7 Dy1 O12 84.3(2) . 3_666
O7 Dy1 C1 169.0(2) . 3_575
O7 Dy1 C48 80.0(2) . 3_666
O9 Dy1 Dy2 55.1(2) 3_666 3_666
O9 Dy1 Dy2 108.6(2) 3_666 2_656
O9 Dy1 O1 75.0(3) 3_666 3_575
O9 Dy1 O2 121.0(3) 3_666 3_575
O9 Dy1 O3 80.4(3) 3_666 4_576
O9 Dy1 O5 147.3(3) 3_666 .
O9 Dy1 O7 85.5(3) 3_666 .
O9 Dy1 O11 74.7(3) 3_666 3_666
O9 Dy1 O12 126.8(3) 3_666 3_666
O9 Dy1 C1 99.1(3) 3_666 3_575
O9 Dy1 C48 99.9(3) 3_666 3_666
O11 Dy1 Dy2 37.73(13) 3_666 3_666
O11 Dy1 Dy2 123.75(13) 3_666 2_656
O11 Dy1 C1 85.5(2) 3_666 3_575
O11 Dy1 C48 26.4(2) 3_666 3_666
O12 Dy1 Dy2 82.45(16) 3_666 3_666
O12 Dy1 Dy2 96.24(17) 3_666 2_656
O12 Dy1 O1 91.3(2) 3_666 3_575
O12 Dy1 O5 74.7(2) 3_666 .
O12 Dy1 O11 52.6(2) 3_666 3_666
O12 Dy1 C1 85.0(2) 3_666 3_575
O12 Dy1 C48 27.0(3) 3_666 3_666
C1 Dy1 Dy2 62.4(2) 3_575 3_666
C1 Dy1 Dy2 143.7(2) 3_575 2_656
C48 Dy1 Dy2 108.0(2) 3_666 2_656
C48 Dy1 Dy2 61.2(2) 3_666 3_666
C48 Dy1 C1 89.3(3) 3_666 3_575
Dy1 Dy2 Dy1 152.479(16) 3_666 2_646
O1 Dy2 Dy1 41.10(18) 1_646 3_666
O1 Dy2 Dy1 113.36(18) 1_646 2_646
O1 Dy2 O5 84.4(2) 1_646 2_646
O1 Dy2 O7 148.5(2) 1_646 2_646
O1 Dy2 C24 79.7(3) 1_646 2_646
O1 Dy2 C25 168.3(2) 1_646 2_646
O4 Dy2 Dy1 62.51(17) 3_666 2_646
O4 Dy2 Dy1 98.55(17) 3_666 3_666
O4 Dy2 O1 83.9(2) 3_666 1_646
O4 Dy2 O5 79.7(2) 3_666 2_646
O4 Dy2 O6 129.9(2) 3_666 2_646
O4 Dy2 O7 82.9(2) 3_666 2_646
O4 Dy2 O8 85.4(3) 3_666 2_646
O4 Dy2 O10 157.5(3) 3_666 .
O4 Dy2 O11 81.0(2) 3_666 .
O4 Dy2 C24 104.6(3) 3_666 2_646
O4 Dy2 C25 84.6(2) 3_666 2_646
O5 Dy2 Dy1 124.73(14) 2_646 3_666
O5 Dy2 Dy1 37.04(14) 2_646 2_646
O5 Dy2 O7 65.12(19) 2_646 2_646
O5 Dy2 C24 26.1(2) 2_646 2_646
O5 Dy2 C25 91.9(2) 2_646 2_646
O6 Dy2 Dy1 100.1(2) 2_646 3_666
O6 Dy2 Dy1 80.8(2) 2_646 2_646
O6 Dy2 O1 80.7(3) 2_646 1_646
O6 Dy2 O5 51.6(2) 2_646 2_646
O6 Dy2 O7 86.1(3) 2_646 2_646
O6 Dy2 C24 25.6(3) 2_646 2_646
O6 Dy2 C25 105.7(3) 2_646 2_646
O7 Dy2 Dy1 35.73(13) 2_646 2_646
O7 Dy2 Dy1 170.16(13) 2_646 3_666
O7 Dy2 C24 76.1(2) 2_646 2_646
O7 Dy2 C25 26.9(2) 2_646 2_646
O8 Dy2 Dy1 81.99(16) 2_646 2_646
O8 Dy2 Dy1 118.11(16) 2_646 3_666
O8 Dy2 O1 154.0(2) 2_646 1_646
O8 Dy2 O5 116.8(2) 2_646 2_646
O8 Dy2 O6 123.8(3) 2_646 2_646
O8 Dy2 O7 52.2(2) 2_646 2_646
O8 Dy2 C24 126.0(2) 2_646 2_646
O8 Dy2 C25 25.3(2) 2_646 2_646
O10 Dy2 Dy1 78.16(19) . 3_666
O10 Dy2 Dy1 127.14(18) . 2_646
O10 Dy2 O1 106.2(3) . 1_646
O10 Dy2 O5 120.8(2) . 2_646
O10 Dy2 O6 72.4(2) . 2_646
O10 Dy2 O7 96.7(2) . 2_646
O10 Dy2 O8 76.9(3) . 2_646
O10 Dy2 O11 82.3(2) . .
O10 Dy2 C24 97.1(3) . 2_646
O10 Dy2 C25 85.2(3) . 2_646
O11 Dy2 Dy1 41.00(14) . 3_666
O11 Dy2 Dy1 140.29(14) . 2_646
O11 Dy2 O1 75.0(2) . 1_646
O11 Dy2 O5 152.99(19) . 2_646
O11 Dy2 O6 138.1(3) . 2_646
O11 Dy2 O7 130.47(19) . 2_646
O11 Dy2 O8 80.0(2) . 2_646
O11 Dy2 C24 153.4(2) . 2_646
O11 Dy2 C25 104.8(2) . 2_646
C24 Dy2 Dy1 112.63(18) 2_646 3_666
C24 Dy2 Dy1 59.05(19) 2_646 2_646
C24 Dy2 C25 101.7(2) 2_646 2_646
C25 Dy2 Dy1 143.31(17) 2_646 3_666
C25 Dy2 Dy1 59.21(17) 2_646 2_646
Dy2 O1 Dy1 100.7(2) 1_464 3_575
C1 O1 Dy1 89.0(6) . 3_575
C1 O1 Dy2 150.4(6) . 1_464
C1 O2 Dy1 99.4(6) . 3_575
C17 O3 Dy1 132.9(6) . 4_575
C17 O4 Dy2 146.3(7) . 3_666
Dy1 O5 Dy2 103.6(2) . 2_656
C24 O5 Dy1 138.0(6) . .
C24 O5 Dy2 89.6(5) . 2_656
C24 O6 Dy2 97.4(7) . 2_656
Dy1 O7 Dy2 103.6(2) . 2_656
C25 O7 Dy1 142.5(5) . .
C25 O7 Dy2 86.2(5) . 2_656
C25 O8 Dy2 98.2(5) . 2_656
C47 O9 Dy1 150.0(8) . 3_666
C47 O10 Dy2 115.8(7) . .
Dy2 O11 Dy1 101.3(2) . 3_666
C48 O11 Dy1 88.8(5) . 3_666
C48 O11 Dy2 145.1(6) . .
C48 O12 Dy1 96.1(6) . 3_666
C8 N1 C5 127.4(9) . .
C11 N2 C10 127.2(8) . .
C18 N3 C9 125.2(10) . .
C9 N4 C8 113.9(9) . .
C10 N5 C9 113.2(9) . .
C8 N6 C10 112.4(8) . .
C32 N7 C29 128.2(9) . .
C34 N8 C32 111.1(9) . .
C35 N9 C34 125.3(10) . .
C34 N10 C33 115.2(9) . .
C33 N11 C32 119.1(9) . .
C33 N12 C41 134.1(10) . .
O1 C1 Dy1 64.8(5) . 3_575
O1 C1 O2 119.0(8) . .
O1 C1 C2 121.9(9) . .
O2 C1 Dy1 54.6(4) . 3_575
O2 C1 C2 118.7(8) . .
C2 C1 Dy1 166.6(6) . 3_575
C3 C2 C1 119.3(8) . .
C7 C2 C1 121.3(8) . .
C7 C2 C3 119.4(8) . .
C2 C3 H3 119.5 . .
C4 C3 C2 121.1(9) . .
C4 C3 H3 119.5 . .
C3 C4 H4 119.5 . .
C3 C4 C5 121.1(9) . .
C5 C4 H4 119.5 . .
C4 C5 N1 127.9(9) . .
C4 C5 C6 119.1(8) . .
C6 C5 N1 112.9(9) . .
C5 C6 H6 120.2 . .
C5 C6 C7 119.5(9) . .
C7 C6 H6 120.2 . .
C2 C7 C6 119.5(8) . .
C2 C7 H7 120.2 . .
C6 C7 H7 120.2 . .
N4 C8 N1 112.5(9) . .
N6 C8 N1 121.8(9) . .
N6 C8 N4 125.6(9) . .
N4 C9 N3 115.7(10) . .
N4 C9 N5 125.3(10) . .
N5 C9 N3 117.8(10) . .
N5 C10 N2 120.6(9) . .
N5 C10 N6 128.8(9) . .
N6 C10 N2 110.5(8) . .
N2 C11 C12 129.3(9) . .
N2 C11 C16 115.7(9) . .
C12 C11 C16 114.6(9) . .
C11 C12 H12 119.4 . .
C13 C12 C11 121.2(9) . .
C13 C12 H12 119.4 . .
C12 C13 H13 118.1 . .
C12 C13 C14 123.8(9) . .
C14 C13 H13 118.1 . .
C13 C14 C17 119.4(8) . .
C15 C14 C13 116.0(9) . .
C15 C14 C17 124.6(9) . .
C14 C15 H15 118.4 . .
C14 C15 C16 123.3(10) . .
C16 C15 H15 118.4 . .
C11 C16 H16 119.6 . .
C15 C16 C11 120.8(10) . .
C15 C16 H16 119.6 . .
O3 C17 C14 116.0(8) . .
O4 C17 O3 119.1(9) . .
O4 C17 C14 124.7(8) . .
N3 C18 C19 117.7(11) . .
N3 C18 C23 124.4(10) . .
C23 C18 C19 115.6(11) . .
C18 C19 H19 119.5 . .
C20 C19 C18 121.1(12) . .
C20 C19 H19 119.5 . .
C19 C20 H20 119.2 . .
C19 C20 C21 121.6(11) . .
C21 C20 H20 119.2 . .
C20 C21 C24 119.0(9) . .
C22 C21 C20 118.3(10) . .
C22 C21 C24 122.7(10) . .
C21 C22 H22 120.3 . .
C21 C22 C23 119.5(11) . .
C23 C22 H22 120.3 . .
C18 C23 H23 118.5 . .
C22 C23 C18 123.0(10) . .
C22 C23 H23 118.5 . .
O5 C24 Dy2 64.3(5) . 2_656
O5 C24 C21 120.2(8) . .
O6 C24 Dy2 56.9(6) . 2_656
O6 C24 O5 120.7(9) . .
O6 C24 C21 119.1(9) . .
C21 C24 Dy2 172.2(7) . 2_656
O7 C25 Dy2 66.9(5) . 2_656
O7 C25 C26 120.9(8) . .
O8 C25 Dy2 56.6(5) . 2_656
O8 C25 O7 123.3(8) . .
O8 C25 C26 115.8(7) . .
C26 C25 Dy2 171.0(6) . 2_656
C27 C26 C25 117.8(8) . .
C27 C26 C31 121.5(9) . .
C31 C26 C25 120.6(8) . .
C26 C27 H27 119.7 . .
C26 C27 C28 120.7(10) . .
C28 C27 H27 119.7 . .
C27 C28 H28 121.5 . .
C29 C28 C27 117.1(10) . .
C29 C28 H28 121.5 . .
C28 C29 N7 121.5(9) . .
C30 C29 N7 117.8(9) . .
C30 C29 C28 120.3(10) . .
C29 C30 H30 118.2 . .
C29 C30 C31 123.5(10) . .
C31 C30 H30 118.2 . .
C26 C31 H31 121.7 . .
C30 C31 C26 116.7(9) . .
C30 C31 H31 121.7 . .
N7 C32 N8 113.0(9) . .
N11 C32 N7 122.8(9) . .
N11 C32 N8 124.0(10) . .
N11 C33 N10 122.8(10) . .
N11 C33 N12 118.5(10) . .
N12 C33 N10 118.6(10) . .
N8 C34 N9 112.5(9) . .
N10 C34 N8 127.5(9) . .
N10 C34 N9 120.0(10) . .
N9 C35 C36 126.3(10) . .
N9 C35 C40 118.1(11) . .
C36 C35 C40 115.3(11) . .
C35 C36 H36 117.7 . .
C37 C36 C35 124.6(10) . .
C37 C36 H36 117.7 . .
C36 C37 H37 120.8 . .
C36 C37 C38 118.5(11) . .
C38 C37 H37 120.8 . .
C37 C38 C39 118.0(10) . .
C37 C38 C48 119.6(10) . 4_565
C39 C38 C48 121.9(9) . 4_565
C38 C39 H39 119.3 . .
C40 C39 C38 121.5(10) . .
C40 C39 H39 119.3 . .
C35 C40 H40 119.0 . .
C39 C40 C35 122.0(12) . .
C39 C40 H40 119.0 . .
N12 C41 C42 126.1(11) . .
N12 C41 C46 117.2(11) . .
C42 C41 C46 116.7(11) . .
C41 C42 H42 119.7 . .
C43 C42 C41 120.6(12) . .
C43 C42 H42 119.7 . .
C42 C43 H43 119.2 . .
C42 C43 C44 121.7(11) . .
C44 C43 H43 119.2 . .
C43 C44 C47 120.8(10) . .
C45 C44 C43 117.3(10) . .
C45 C44 C47 121.5(11) . .
C44 C45 H45 118.5 . .
C46 C45 C44 122.9(12) . .
C46 C45 H45 118.5 . .
C41 C46 H46 119.6 . .
C45 C46 C41 120.8(12) . .
C45 C46 H46 119.6 . .
O9 C47 C44 119.6(10) . .
O10 C47 O9 123.0(10) . .
O10 C47 C44 116.6(10) . .
O11 C48 Dy1 64.8(5) . 3_666
O11 C48 O12 119.2(9) . .
O11 C48 C38 121.9(8) . 4_566
O12 C48 Dy1 56.9(5) . 3_666
O12 C48 C38 118.7(9) . 4_566
C38 C48 Dy1 167.4(7) 4_566 3_666

loop_
_geom_bond_atom_site_label_1
_geom_bond_atom_site_label_2
_geom_bond_distance
_geom_bond_site_symmetry_2
Dy1 Dy2 3.8063(8) 3_666
Dy1 Dy2 3.8928(8) 2_656
Dy1 O1 2.546(8) 3_575
Dy1 O2 2.324(7) 3_575
Dy1 O3 2.249(7) 4_576
Dy1 O5 2.412(6) .
Dy1 O7 2.340(6) .
Dy1 O9 2.210(8) 3_666
Dy1 O11 2.546(6) 3_666
Dy1 O12 2.370(7) 3_666
Dy1 C1 2.813(9) 3_575
Dy1 C48 2.812(10) 3_666
Dy2 Dy1 3.8064(8) 3_666
Dy2 Dy1 3.8928(8) 2_646
Dy2 O1 2.397(7) 1_646
Dy2 O4 2.233(7) 3_666
Dy2 O5 2.541(6) 2_646
Dy2 O6 2.384(8) 2_646
Dy2 O7 2.608(7) 2_646
Dy2 O8 2.384(7) 2_646
Dy2 O10 2.328(7) .
Dy2 O11 2.375(6) .
Dy2 C24 2.821(10) 2_646
Dy2 C25 2.828(9) 2_646
O1 Dy1 2.546(8) 3_575
O1 Dy2 2.397(6) 1_464
O1 C1 1.243(11) .
O2 Dy1 2.324(7) 3_575
O2 C1 1.251(12) .
O3 Dy1 2.249(7) 4_575
O3 C17 1.302(11) .
O4 Dy2 2.233(7) 3_666
O4 C17 1.235(11) .
O5 Dy2 2.541(6) 2_656
O5 C24 1.243(12) .
O6 Dy2 2.384(8) 2_656
O6 C24 1.231(11) .
O7 Dy2 2.608(7) 2_656
O7 C25 1.283(10) .
O8 Dy2 2.384(7) 2_656
O8 C25 1.221(11) .
O9 Dy1 2.210(8) 3_666
O9 C47 1.314(14) .
O10 C47 1.227(14) .
O11 Dy1 2.546(6) 3_666
O11 C48 1.250(11) .
O12 Dy1 2.370(7) 3_666
O12 C48 1.282(12) .
N1 C5 1.424(12) .
N1 C8 1.381(13) .
N2 C10 1.403(13) .
N2 C11 1.367(13) .
N3 C9 1.388(13) .
N3 C18 1.348(15) .
N4 C8 1.369(12) .
N4 C9 1.321(15) .
N5 C9 1.356(14) .
N5 C10 1.304(12) .
N6 C8 1.331(13) .
N6 C10 1.340(13) .
N7 C29 1.442(13) .
N7 C32 1.344(14) .
N8 C32 1.380(13) .
N8 C34 1.361(14) .
N9 C34 1.411(13) .
N9 C35 1.363(15) .
N10 C33 1.349(13) .
N10 C34 1.326(14) .
N11 C32 1.331(13) .
N11 C33 1.297(14) .
N12 C33 1.347(14) .
N12 C41 1.352(15) .
C1 Dy1 2.813(9) 3_575
C1 C2 1.524(12) .
C2 C3 1.412(13) .
C2 C7 1.368(14) .
C3 H3 0.9300 .
C3 C4 1.331(13) .
C4 H4 0.9300 .
C4 C5 1.387(14) .
C5 C6 1.396(13) .
C6 H6 0.9300 .
C6 C7 1.413(13) .
C7 H7 0.9300 .
C11 C12 1.409(14) .
C11 C16 1.445(14) .
C12 H12 0.9300 .
C12 C13 1.336(14) .
C13 H13 0.9300 .
C13 C14 1.406(13) .
C14 C15 1.341(14) .
C14 C17 1.470(13) .
C15 H15 0.9300 .
C15 C16 1.373(16) .
C16 H16 0.9300 .
C18 C19 1.414(15) .
C18 C23 1.408(17) .
C19 H19 0.9300 .
C19 C20 1.358(18) .
C20 H20 0.9300 .
C20 C21 1.423(17) .
C21 C22 1.371(13) .
C21 C24 1.488(14) .
C22 H22 0.9300 .
C22 C23 1.393(16) .
C23 H23 0.9300 .
C24 Dy2 2.821(10) 2_656
C25 Dy2 2.828(9) 2_656
C25 C26 1.531(13) .
C26 C27 1.345(13) .
C26 C31 1.417(14) .
C27 H27 0.9300 .
C27 C28 1.453(15) .
C28 H28 0.9300 .
C28 C29 1.388(15) .
C29 C30 1.360(14) .
C30 H30 0.9300 .
C30 C31 1.382(14) .
C31 H31 0.9300 .
C35 C36 1.387(17) .
C35 C40 1.397(16) .
C36 H36 0.9300 .
C36 C37 1.376(16) .
C37 H37 0.9300 .
C37 C38 1.393(15) .
C38 C39 1.409(15) .
C38 C48 1.483(14) 4_565
C39 H39 0.9300 .
C39 C40 1.354(16) .
C40 H40 0.9300 .
C41 C42 1.386(16) .
C41 C46 1.408(17) .
C42 H42 0.9300 .
C42 C43 1.371(16) .
C43 H43 0.9300 .
C43 C44 1.376(16) .
C44 C45 1.353(16) .
C44 C47 1.512(15) .
C45 H45 0.9300 .
C45 C46 1.343(17) .
C46 H46 0.9300 .
C48 Dy1 2.812(10) 3_666
C48 C38 1.484(14) 4_566

loop_
_geom_torsion_atom_site_label_1
_geom_torsion_atom_site_label_2
_geom_torsion_atom_site_label_3
_geom_torsion_atom_site_label_4
_geom_torsion
_geom_torsion_site_symmetry_1
_geom_torsion_site_symmetry_4
Dy1 O1 C1 O2 6.7(8) 3_575 .
Dy1 O1 C1 C2 -166.8(7) 3_575 .
Dy1 O2 C1 O1 -7.5(9) 3_575 .
Dy1 O2 C1 C2 166.3(6) 3_575 .
Dy1 O3 C17 O4 3.7(14) 4_575 .
Dy1 O3 C17 C14 -170.8(7) 4_575 .
Dy1 O5 C24 Dy2 -110.0(7) . 2_656
Dy1 O5 C24 O6 -102.1(11) . .
Dy1 O5 C24 C21 77.2(11) . .
Dy1 O7 C25 Dy2 -107.5(9) . 2_656
Dy1 O7 C25 O8 -103.3(11) . .
Dy1 O7 C25 C26 77.6(11) . .
Dy1 O9 C47 O10 59(2) 3_666 .
Dy1 O9 C47 C44 -132.2(13) 3_666 .
Dy1 O11 C48 O12 17.7(8) 3_666 .
Dy1 O11 C48 C38 -167.8(8) 3_666 4_566
Dy1 O12 C48 O11 -19.2(9) 3_666 .
Dy1 O12 C48 C38 166.2(7) 3_666 4_566
Dy1 C1 C2 C3 46(3) 3_575 .
Dy1 C1 C2 C7 -131(2) 3_575 .
Dy2 O1 C1 Dy1 110.0(12) 1_464 3_575
Dy2 O1 C1 O2 116.7(13) 1_464 .
Dy2 O1 C1 C2 -56.8(16) 1_464 .
Dy2 O4 C17 O3 -40.7(16) 3_666 .
Dy2 O4 C17 C14 133.3(10) 3_666 .
Dy2 O5 C24 O6 7.9(9) 2_656 .
Dy2 O5 C24 C21 -172.7(8) 2_656 .
Dy2 O6 C24 O5 -8.5(10) 2_656 .
Dy2 O6 C24 C21 172.1(7) 2_656 .
Dy2 O7 C25 O8 4.2(8) 2_656 .
Dy2 O7 C25 C26 -174.9(7) 2_656 .
Dy2 O8 C25 O7 -4.6(9) 2_656 .
Dy2 O8 C25 C26 174.5(6) 2_656 .
Dy2 O10 C47 O9 5.0(14) . .
Dy2 O10 C47 C44 -164.4(7) . .
Dy2 O11 C48 Dy1 -108.1(9) . 3_666
Dy2 O11 C48 O12 -90.4(12) . .
Dy2 O11 C48 C38 84.1(13) . 4_566
O1 C1 C2 C3 163.1(9) . .
O1 C1 C2 C7 -14.2(14) . .
O2 C1 C2 C3 -10.5(13) . .
O2 C1 C2 C7 172.3(9) . .
O7 C25 C26 C27 -169.2(9) . .
O7 C25 C26 C31 5.4(13) . .
O8 C25 C26 C27 11.6(13) . .
O8 C25 C26 C31 -173.8(9) . .
N1 C5 C6 C7 -174.9(10) . .
N2 C11 C12 C13 -179.3(13) . .
N2 C11 C16 C15 178.9(13) . .
N3 C18 C19 C20 173.7(15) . .
N3 C18 C23 C22 -172.2(12) . .
N7 C29 C30 C31 177.6(10) . .
N9 C35 C36 C37 177.0(12) . .
N9 C35 C40 C39 -174.5(12) . .
N12 C41 C42 C43 -177.2(13) . .
N12 C41 C46 C45 178.6(13) . .
C1 C2 C3 C4 -178.2(10) . .
C1 C2 C7 C6 179.0(9) . .
C2 C3 C4 C5 2.4(18) . .
C3 C2 C7 C6 1.8(16) . .
C3 C4 C5 N1 175.8(12) . .
C3 C4 C5 C6 -4.8(18) . .
C4 C5 C6 C7 5.6(17) . .
C5 N1 C8 N4 -172.3(11) . .
C5 N1 C8 N6 10.0(19) . .
C5 C6 C7 C2 -4.1(17) . .
C7 C2 C3 C4 -0.9(16) . .
C8 N1 C5 C4 -7(2) . .
C8 N1 C5 C6 173.1(11) . .
C8 N4 C9 N3 178.5(12) . .
C8 N4 C9 N5 11.1(19) . .
C8 N6 C10 N2 -176.0(10) . .
C8 N6 C10 N5 -0.9(18) . .
C9 N3 C18 C19 158.6(14) . .
C9 N3 C18 C23 -39(2) . .
C9 N4 C8 N1 175.2(11) . .
C9 N4 C8 N6 -7.2(18) . .
C9 N5 C10 N2 178.9(11) . .
C9 N5 C10 N6 4.2(18) . .
C10 N2 C11 C12 -18(2) . .
C10 N2 C11 C16 169.5(12) . .
C10 N5 C9 N3 -176.9(12) . .
C10 N5 C9 N4 -9.8(19) . .
C10 N6 C8 N1 179.8(11) . .
C10 N6 C8 N4 2.4(17) . .
C11 N2 C10 N5 5.3(19) . .
C11 N2 C10 N6 -179.2(11) . .
C11 C12 C13 C14 5(2) . .
C12 C11 C16 C15 5(2) . .
C12 C13 C14 C15 -1.6(18) . .
C12 C13 C14 C17 179.8(11) . .
C13 C14 C15 C16 0.1(19) . .
C13 C14 C17 O3 179.0(9) . .
C13 C14 C17 O4 4.8(16) . .
C14 C15 C16 C11 -2(2) . .
C15 C14 C17 O3 0.4(16) . .
C15 C14 C17 O4 -173.8(11) . .
C16 C11 C12 C13 -6.7(19) . .
C17 C14 C15 C16 178.7(12) . .
C18 N3 C9 N4 178.8(14) . .
C18 N3 C9 N5 -13(2) . .
C18 C19 C20 C21 -8(2) . .
C19 C18 C23 C22 -10(2) . .
C19 C20 C21 C22 5(2) . .
C19 C20 C21 C24 -173.6(13) . .
C20 C21 C22 C23 -4.8(17) . .
C20 C21 C24 O5 179.3(11) . .
C20 C21 C24 O6 -1.3(16) . .
C21 C22 C23 C18 7.6(19) . .
C22 C21 C24 O5 0.4(15) . .
C22 C21 C24 O6 179.8(10) . .
C23 C18 C19 C20 10(2) . .
C24 C21 C22 C23 174.1(10) . .
C25 C26 C27 C28 171.1(10) . .
C25 C26 C31 C30 -171.5(9) . .
C26 C27 C28 C29 4.3(18) . .
C27 C26 C31 C30 2.9(16) . .
C27 C28 C29 N7 -177.4(11) . .
C27 C28 C29 C30 -4.8(18) . .
C28 C29 C30 C31 4.7(18) . .
C29 N7 C32 N8 170.8(11) . .
C29 N7 C32 N11 -14.2(19) . .
C29 C30 C31 C26 -3.5(16) . .
C31 C26 C27 C28 -3.5(17) . .
C32 N7 C29 C28 7.7(19) . .
C32 N7 C29 C30 -165.2(11) . .
C32 N8 C34 N9 179.2(11) . .
C32 N8 C34 N10 -1.8(19) . .
C32 N11 C33 N10 5.2(18) . .
C32 N11 C33 N12 -178.9(12) . .
C33 N10 C34 N8 2.5(19) . .
C33 N10 C34 N9 -178.5(11) . .
C33 N11 C32 N7 -178.8(12) . .
C33 N11 C32 N8 -4.4(19) . .
C33 N12 C41 C42 8(3) . .
C33 N12 C41 C46 -171.2(14) . .
C34 N8 C32 N7 177.5(11) . .
C34 N8 C32 N11 2.6(17) . .
C34 N9 C35 C36 31(2) . .
C34 N9 C35 C40 -154.8(12) . .
C34 N10 C33 N11 -4.2(18) . .
C34 N10 C33 N12 180.0(12) . .
C35 N9 C34 N8 -168.3(12) . .
C35 N9 C34 N10 12.5(19) . .
C35 C36 C37 C38 -3.4(18) . .
C36 C35 C40 C39 0.1(18) . .
C36 C37 C38 C39 1.0(16) . .
C36 C37 C38 C48 -171.6(10) . 4_565
C37 C38 C39 C40 1.9(17) . .
C38 C39 C40 C35 -2(2) . .
C40 C35 C36 C37 2.9(18) . .
C41 N12 C33 N10 1(2) . .
C41 N12 C33 N11 -174.6(14) . .
C41 C42 C43 C44 -3(2) . .
C42 C41 C46 C45 -1(2) . .
C42 C43 C44 C45 1.8(18) . .
C42 C43 C44 C47 174.7(11) . .
C43 C44 C45 C46 -0.4(19) . .
C43 C44 C47 O9 9.0(16) . .
C43 C44 C47 O10 178.8(10) . .
C44 C45 C46 C41 0(2) . .
C45 C44 C47 O9 -178.4(11) . .
C45 C44 C47 O10 -8.6(16) . .
C46 C41 C42 C43 2(2) . .
C47 C44 C45 C46 -173.2(12) . .
C48 C38 C39 C40 174.2(11) 4_565 .
